data_7220999
loop_
_publ_author_name
'Havlik, Ales'
'Lama\<c, Martin'
'Pinkas, Jiri'
'R\%u\<zi\<cka, Ale\<s'
'Horacek, Michal'

_publ_section_title
;
 Mixed Amido-cyclopentadienyl Group 4 Metal Complexes
;
_journal_name_full 'RSC Adv.'
_journal_paper_doi 10.1039/C5RA07742G
_journal_year 2015
_chemical_formula_moiety 'C27 H38 Cl Hf N3'
_chemical_formula_sum 'C27 H38 Cl Hf N3'
_chemical_formula_weight 618.54
_chemical_name_systematic
; 
 ? 
;
_space_group_IT_number 14
_symmetry_cell_setting monoclinic
_symmetry_space_group_name_Hall '-P 2ybc'
_symmetry_space_group_name_H-M 'P 1 21/c 1'
_atom_sites_solution_hydrogens geom
_atom_sites_solution_primary direct
_atom_sites_solution_secondary difmap
_audit_creation_method SHELXL-97
_audit_update_record
;
2015-06-22 deposited with the CCDC.
2015-07-02 downloaded from the CCDC.
;
_cell_angle_alpha 90
_cell_angle_beta 102.570(6)
_cell_angle_gamma 90
_cell_formula_units_Z 4
_cell_length_a 10.7501(7)
_cell_length_b 9.0630(6)
_cell_length_c 27.246(2)
_cell_measurement_reflns_used 21236
_cell_measurement_temperature 150(1)
_cell_measurement_theta_max 27.5
_cell_measurement_theta_min 1
_cell_volume 2590.9(3)
_computing_cell_refinement 'COLLECT and DENZO'
_computing_data_collection 'COLLECT (Hooft, 1998) and DENZO (Otwinowski & Minor, 1997)'
_computing_data_reduction 'COLLECT and DENZO'
_computing_molecular_graphics 'PLATON (Spek, 2003)'
_computing_publication_material 'SHELXL-97 (Sheldrick, 2008)'
_computing_structure_refinement 'SHELXL-97 (Sheldrick, 1997)'
_computing_structure_solution 'SIR92 (Altomare et al., 1994)'
_diffrn_ambient_temperature 150(1)
_diffrn_detector_area_resol_mean 9.091
_diffrn_measured_fraction_theta_full 0.980
_diffrn_measured_fraction_theta_max 0.980
_diffrn_measurement_device_type 'Bruker Nonius KappaCCD area detector'
_diffrn_measurement_method '\f and \w scans to fill the Ewald sphere'
_diffrn_radiation_monochromator graphite
_diffrn_radiation_source 'fine-focus sealed tube'
_diffrn_radiation_type MoK\a
_diffrn_radiation_wavelength 0.71073
_diffrn_reflns_av_R_equivalents 0.0749
_diffrn_reflns_av_sigmaI/netI 0.0530
_diffrn_reflns_limit_h_max 12
_diffrn_reflns_limit_h_min -13
_diffrn_reflns_limit_k_max 10
_diffrn_reflns_limit_k_min -11
_diffrn_reflns_limit_l_max 32
_diffrn_reflns_limit_l_min -35
_diffrn_reflns_number 21173
_diffrn_reflns_theta_full 27.50
_diffrn_reflns_theta_max 27.50
_diffrn_reflns_theta_min 1.94
_exptl_absorpt_coefficient_mu 4.149
_exptl_absorpt_correction_T_max 0.845
_exptl_absorpt_correction_T_min 0.416
_exptl_absorpt_correction_type integration
_exptl_absorpt_process_details
;
Gaussian integration (Coppens, 1970)
;
_exptl_crystal_colour colourless
_exptl_crystal_density_diffrn 1.586
_exptl_crystal_density_method 'not measured'
_exptl_crystal_description plate
_exptl_crystal_F_000 1240
_exptl_crystal_size_max 0.50
_exptl_crystal_size_mid 0.18
_exptl_crystal_size_min 0.06
_refine_diff_density_max 0.978
_refine_diff_density_min -1.209
_refine_diff_density_rms 0.152
_refine_ls_extinction_method none
_refine_ls_goodness_of_fit_ref 1.146
_refine_ls_hydrogen_treatment mixed
_refine_ls_matrix_type full
_refine_ls_number_parameters 289
_refine_ls_number_reflns 5822
_refine_ls_number_restraints 0
_refine_ls_restrained_S_all 1.146
_refine_ls_R_factor_all 0.0571
_refine_ls_R_factor_gt 0.0391
_refine_ls_shift/su_max 0.001
_refine_ls_shift/su_mean 0.000
_refine_ls_structure_factor_coef Fsqd
_refine_ls_weighting_details 'calc w=1/[\s^2^(Fo^2^)+(0.0000P)^2^+8.6542P] where P=(Fo^2^+2Fc^2^)/3'
_refine_ls_weighting_scheme calc
_refine_ls_wR_factor_gt 0.0648
_refine_ls_wR_factor_ref 0.0713
_reflns_number_gt 4760
_reflns_number_total 5822
_reflns_threshold_expression >2sigma(I)
_cod_data_source_file c5ra07742g2.cif
_cod_data_source_block 17
_cod_original_sg_symbol_H-M 'P 21/c'
_cod_database_code 7220999

loop_
_symmetry_equiv_pos_as_xyz
'x, y, z'
'-x, y+1/2, -z+1/2'
'-x, -y, -z'
'x, -y-1/2, z-1/2'

loop_
_atom_site_label
_atom_site_type_symbol
_atom_site_fract_x
_atom_site_fract_y
_atom_site_fract_z
_atom_site_U_iso_or_equiv
_atom_site_adp_type
_atom_site_occupancy
_atom_site_symmetry_multiplicity
_atom_site_calc_flag
_atom_site_refinement_flags
Hf1 Hf 0.272643(18) 0.54104(2) 0.160077(7) 0.01594(6) Uani 1 1 d .
Cl1 Cl 0.43050(12) 0.57875(14) 0.23839(5) 0.0259(3) Uani 1 1 d .
C4 C 0.0622(5) 0.0836(6) 0.0687(2) 0.0287(12) Uani 1 1 d .
H4 H 0.0213 0.0013 0.0522 0.034 Uiso 1 1 d R
C19 C 0.0747(5) 0.6863(5) 0.1567(2) 0.0225(11) Uani 1 1 d .
H19 H 0.0152 0.6511 0.1741 0.027 Uiso 1 1 d R
C20 C 0.1758(5) 0.7817(5) 0.17657(19) 0.0218(10) Uani 1 1 d .
C22 C 0.1799(5) 0.7281(5) 0.09434(19) 0.0205(10) Uani 1 1 d .
N1 N 0.1815(4) 0.3828(4) 0.21681(15) 0.0198(8) Uani 1 1 d .
C3 C 0.0370(5) 0.1282(6) 0.1139(2) 0.0255(11) Uani 1 1 d .
H3 H -0.0199 0.0751 0.1283 0.031 Uiso 1 1 d R
C25 C 0.3542(5) 0.9109(5) 0.1417(2) 0.0255(11) Uani 1 1 d .
H25A H 0.4071 0.8771 0.1197 0.031 Uiso 1 1 d R
H25B H 0.4028 0.9122 0.1757 0.031 Uiso 1 1 d R
H25C H 0.3241 1.0087 0.1320 0.031 Uiso 1 1 d R
C8 C 0.2768(5) 0.2656(5) 0.23739(19) 0.0237(11) Uani 1 1 d .
H8A H 0.3476 0.3091 0.2604 0.028 Uiso 1 1 d R
H8B H 0.3062 0.2203 0.2101 0.028 Uiso 1 1 d R
H8C H 0.2378 0.1923 0.2546 0.028 Uiso 1 1 d R
C1 C 0.1858(4) 0.3368(5) 0.11737(18) 0.0198(10) Uani 1 1 d .
C26 C 0.2100(5) 0.7328(6) 0.0428(2) 0.0285(12) Uani 1 1 d .
H26A H 0.1989 0.6365 0.0278 0.034 Uiso 1 1 d R
H26B H 0.2966 0.7642 0.0457 0.034 Uiso 1 1 d R
H26C H 0.1536 0.8012 0.0220 0.034 Uiso 1 1 d R
C6 C 0.2088(5) 0.2840(5) 0.07164(19) 0.0241(11) Uani 1 1 d .
H6 H 0.2676 0.3333 0.0571 0.029 Uiso 1 1 d R
C7 C 0.0674(5) 0.3091(5) 0.18567(19) 0.0216(10) Uani 1 1 d .
H7A H -0.0026 0.3789 0.1780 0.026 Uiso 1 1 d R
H7B H 0.0412 0.2273 0.2041 0.026 Uiso 1 1 d R
C9 C 0.1447(5) 0.4561(6) 0.26001(18) 0.0273(11) Uani 1 1 d .
H9A H 0.1129 0.3844 0.2802 0.033 Uiso 1 1 d R
H9B H 0.0796 0.5278 0.2478 0.033 Uiso 1 1 d R
H9C H 0.2179 0.5043 0.2800 0.033 Uiso 1 1 d R
C24 C 0.2032(5) 0.8523(6) 0.2276(2) 0.0286(12) Uani 1 1 d .
H24A H 0.1517 0.9392 0.2269 0.034 Uiso 1 1 d R
H24B H 0.2917 0.8788 0.2370 0.034 Uiso 1 1 d R
H24C H 0.1835 0.7838 0.2517 0.034 Uiso 1 1 d R
C2 C 0.0976(5) 0.2539(5) 0.13768(19) 0.0206(10) Uani 1 1 d .
C21 C 0.2422(5) 0.8081(5) 0.13763(19) 0.0207(10) Uani 1 1 d .
C23 C 0.0754(5) 0.6526(5) 0.10598(19) 0.0223(11) Uani 1 1 d .
C27 C -0.0244(5) 0.5698(6) 0.0700(2) 0.0320(13) Uani 1 1 d .
H27A H -0.0816 0.6387 0.0498 0.038 Uiso 1 1 d R
H27B H -0.0710 0.5088 0.0885 0.038 Uiso 1 1 d R
H27C H 0.0142 0.5090 0.0486 0.038 Uiso 1 1 d R
C5 C 0.1473(5) 0.1609(6) 0.0473(2) 0.0304(13) Uani 1 1 d .
H5 H 0.1641 0.1306 0.0168 0.036 Uiso 1 1 d R
N2 N 0.4125(3) 0.5437(5) 0.11928(14) 0.0198(8) Uani 1 1 d .
H2 H 0.4229 0.6336 0.1029 0.024 Uiso 1 1 d R
N3 N 0.5794(4) 0.7434(5) 0.07653(16) 0.0228(9) Uani 1 1 d .
C11 C 0.5920(4) 0.4678(5) 0.08288(17) 0.0196(9) Uani 1 1 d .
C10 C 0.5077(4) 0.4431(5) 0.11553(17) 0.0178(9) Uani 1 1 d .
C12 C 0.6817(5) 0.3598(6) 0.07923(19) 0.0254(11) Uani 1 1 d .
H12 H 0.7375 0.3757 0.0580 0.030 Uiso 1 1 d R
C16 C 0.5812(5) 0.6027(6) 0.05021(19) 0.0241(11) Uani 1 1 d .
H16A H 0.6533 0.6036 0.0342 0.029 Uiso 1 1 d R
H16B H 0.5046 0.5956 0.0239 0.029 Uiso 1 1 d R
C15 C 0.5214(5) 0.3121(6) 0.1433(2) 0.0253(11) Uani 1 1 d .
H15 H 0.4691 0.2961 0.1659 0.030 Uiso 1 1 d R
C14 C 0.6096(5) 0.2067(6) 0.1388(2) 0.0281(12) Uani 1 1 d .
H14 H 0.6144 0.1202 0.1574 0.034 Uiso 1 1 d R
C13 C 0.6913(5) 0.2287(6) 0.1066(2) 0.0282(12) Uani 1 1 d .
H13 H 0.7509 0.1572 0.1032 0.034 Uiso 1 1 d R
C18 C 0.5636(6) 0.8651(6) 0.0405(2) 0.0364(14) Uani 1 1 d .
H18A H 0.5479 0.9544 0.0571 0.044 Uiso 1 1 d R
H18B H 0.4928 0.8452 0.0131 0.044 Uiso 1 1 d R
H18C H 0.6397 0.8760 0.0278 0.044 Uiso 1 1 d R
C17 C 0.6921(6) 0.7653(6) 0.1159(2) 0.0400(15) Uani 1 1 d .
H17A H 0.7022 0.6836 0.1389 0.048 Uiso 1 1 d R
H17B H 0.6828 0.8547 0.1337 0.048 Uiso 1 1 d R
H17C H 0.7657 0.7727 0.1015 0.048 Uiso 1 1 d R

loop_
_atom_site_aniso_label
_atom_site_aniso_U_11
_atom_site_aniso_U_22
_atom_site_aniso_U_33
_atom_site_aniso_U_23
_atom_site_aniso_U_13
_atom_site_aniso_U_12
Hf1 0.01505(9) 0.01336(9) 0.02011(10) 0.00021(9) 0.00535(6) 0.00100(8)
Cl1 0.0229(6) 0.0266(7) 0.0266(6) 0.0002(5) 0.0021(5) -0.0025(5)
C4 0.027(3) 0.017(3) 0.036(3) -0.004(2) -0.004(2) 0.002(2)
C19 0.018(3) 0.017(2) 0.034(3) 0.002(2) 0.009(2) 0.0098(19)
C20 0.021(3) 0.017(2) 0.027(3) 0.000(2) 0.005(2) 0.0066(19)
C22 0.017(2) 0.018(2) 0.025(3) 0.005(2) 0.003(2) 0.0066(18)
N1 0.020(2) 0.018(2) 0.022(2) -0.0026(17) 0.0053(16) -0.0048(16)
C3 0.023(3) 0.021(3) 0.032(3) 0.001(2) 0.004(2) 0.003(2)
C25 0.024(3) 0.018(2) 0.034(3) -0.001(2) 0.006(2) -0.0029(19)
C8 0.023(3) 0.021(3) 0.028(3) 0.005(2) 0.007(2) 0.001(2)
C1 0.016(2) 0.020(3) 0.022(3) 0.000(2) 0.0006(19) 0.0024(18)
C26 0.029(3) 0.028(3) 0.028(3) 0.006(2) 0.004(2) 0.007(2)
C6 0.026(3) 0.021(3) 0.024(3) 0.002(2) 0.002(2) 0.004(2)
C7 0.017(2) 0.018(2) 0.032(3) -0.001(2) 0.009(2) -0.0054(19)
C9 0.032(3) 0.028(3) 0.025(3) 0.002(2) 0.013(2) 0.002(2)
C24 0.030(3) 0.024(3) 0.033(3) -0.006(2) 0.010(2) 0.004(2)
C2 0.018(2) 0.016(2) 0.026(3) 0.000(2) 0.002(2) 0.0027(19)
C21 0.016(2) 0.020(2) 0.025(3) 0.004(2) 0.001(2) 0.0026(19)
C23 0.017(2) 0.017(2) 0.032(3) 0.002(2) 0.003(2) 0.0082(19)
C27 0.024(3) 0.033(3) 0.036(3) -0.003(2) -0.001(2) 0.002(2)
C5 0.038(3) 0.029(3) 0.023(3) -0.008(2) 0.002(2) 0.009(2)
N2 0.0199(19) 0.019(2) 0.0211(19) 0.0057(18) 0.0063(15) 0.0030(17)
N3 0.026(2) 0.019(2) 0.024(2) 0.0001(17) 0.0075(18) -0.0037(17)
C11 0.020(2) 0.019(2) 0.021(2) -0.002(2) 0.0066(18) -0.006(2)
C10 0.013(2) 0.018(2) 0.021(2) -0.002(2) 0.0010(17) 0.0023(18)
C12 0.020(3) 0.031(3) 0.028(3) -0.007(2) 0.011(2) -0.004(2)
C16 0.026(3) 0.026(3) 0.022(3) -0.001(2) 0.010(2) -0.004(2)
C15 0.021(3) 0.026(3) 0.030(3) 0.007(2) 0.009(2) 0.006(2)
C14 0.027(3) 0.021(3) 0.037(3) 0.006(2) 0.007(2) 0.008(2)
C13 0.020(3) 0.027(3) 0.037(3) -0.002(2) 0.005(2) 0.010(2)
C18 0.045(4) 0.029(3) 0.039(3) 0.006(3) 0.016(3) -0.004(3)
C17 0.046(4) 0.025(3) 0.044(4) -0.010(3) -0.001(3) -0.001(3)

loop_
_atom_type_symbol
_atom_type_description
_atom_type_scat_dispersion_real
_atom_type_scat_dispersion_imag
_atom_type_scat_source
C C 0.0033 0.0016 'International Tables Vol C Tables 4.2.6.8 and 6.1.1.4'
H H 0.0000 0.0000 'International Tables Vol C Tables 4.2.6.8 and 6.1.1.4'
N N 0.0061 0.0033 'International Tables Vol C Tables 4.2.6.8 and 6.1.1.4'
Cl Cl 0.1484 0.1585 'International Tables Vol C Tables 4.2.6.8 and 6.1.1.4'
Hf Hf -0.5830 6.1852 'International Tables Vol C Tables 4.2.6.8 and 6.1.1.4'

loop_
_exptl_crystal_face_index_h
_exptl_crystal_face_index_k
_exptl_crystal_face_index_l
_exptl_crystal_face_perp_dist
0 1 0 0.249
0 -1 0 0.117
0 0 1 0.028
0 0 -1 0.015
-1 0 1 0.086
1 0 -1 0.069
-1 1 1 0.184

loop_
_geom_angle_atom_site_label_1
_geom_angle_atom_site_label_2
_geom_angle_atom_site_label_3
_geom_angle
N2 Hf1 C1 90.01(17)
N2 Hf1 Cl1 91.14(11)
C1 Hf1 Cl1 133.62(12)
N2 Hf1 N1 141.65(15)
C1 Hf1 N1 70.87(15)
Cl1 Hf1 N1 80.15(10)
N2 Hf1 C19 134.00(16)
C1 Hf1 C19 99.17(17)
Cl1 Hf1 C19 112.57(12)
N1 Hf1 C19 82.95(15)
N2 Hf1 C20 117.98(17)
C1 Hf1 C20 131.38(17)
Cl1 Hf1 C20 87.61(12)
N1 Hf1 C20 99.04(15)
C19 Hf1 C20 32.64(16)
N2 Hf1 C21 85.90(16)
C1 Hf1 C21 130.15(16)
Cl1 Hf1 C21 96.16(12)
N1 Hf1 C21 131.94(15)
C19 Hf1 C21 54.06(16)
C20 Hf1 C21 33.04(16)
N2 Hf1 C22 80.19(16)
C1 Hf1 C22 97.44(17)
Cl1 Hf1 C22 128.39(12)
N1 Hf1 C22 133.70(15)
C19 Hf1 C22 54.02(17)
C20 Hf1 C22 54.72(16)
C21 Hf1 C22 32.97(16)
N2 Hf1 C23 107.50(16)
C1 Hf1 C23 80.06(16)
Cl1 Hf1 C23 142.36(12)
N1 Hf1 C23 101.66(15)
C19 Hf1 C23 32.93(16)
C20 Hf1 C23 54.82(16)
C21 Hf1 C23 54.48(16)
C22 Hf1 C23 32.57(16)
C3 C4 C5 120.4(5)
C3 C4 H4 120.3
C5 C4 H4 119.3
C20 C19 C23 109.9(5)
C20 C19 Hf1 74.2(3)
C23 C19 Hf1 74.7(3)
C20 C19 H19 125.2
C23 C19 H19 124.8
Hf1 C19 H19 118.5
C19 C20 C21 106.8(4)
C19 C20 C24 126.9(5)
C21 C20 C24 126.2(5)
C19 C20 Hf1 73.2(3)
C21 C20 Hf1 73.5(3)
C24 C20 Hf1 122.2(3)
C23 C22 C21 108.4(4)
C23 C22 C26 124.5(5)
C21 C22 C26 126.9(5)
C23 C22 Hf1 74.0(3)
C21 C22 Hf1 73.2(3)
C26 C22 Hf1 123.4(3)
C9 N1 C7 109.0(4)
C9 N1 C8 107.5(4)
C7 N1 C8 107.8(4)
C9 N1 Hf1 116.8(3)
C7 N1 Hf1 107.1(3)
C8 N1 Hf1 108.4(3)
C4 C3 C2 119.4(5)
C4 C3 H3 120.1
C2 C3 H3 120.5
C21 C25 H25A 109.2
C21 C25 H25B 109.7
H25A C25 H25B 109.5
C21 C25 H25C 109.6
H25A C25 H25C 109.5
H25B C25 H25C 109.5
N1 C8 H8A 109.5
N1 C8 H8B 109.1
H8A C8 H8B 109.5
N1 C8 H8C 109.8
H8A C8 H8C 109.5
H8B C8 H8C 109.5
C6 C1 C2 115.3(4)
C6 C1 Hf1 126.7(4)
C2 C1 Hf1 117.9(3)
C22 C26 H26A 109.8
C22 C26 H26B 109.3
H26A C26 H26B 109.5
C22 C26 H26C 109.3
H26A C26 H26C 109.5
H26B C26 H26C 109.5
C5 C6 C1 122.6(5)
C5 C6 H6 118.6
C1 C6 H6 118.7
N1 C7 C2 109.8(4)
N1 C7 H7A 109.5
C2 C7 H7A 109.5
N1 C7 H7B 110.1
C2 C7 H7B 109.8
H7A C7 H7B 108.1
N1 C9 H9A 110.0
N1 C9 H9B 109.2
H9A C9 H9B 109.5
N1 C9 H9C 109.2
H9A C9 H9C 109.5
H9B C9 H9C 109.5
C20 C24 H24A 109.5
C20 C24 H24B 109.7
H24A C24 H24B 109.5
C20 C24 H24C 109.2
H24A C24 H24C 109.5
H24B C24 H24C 109.5
C3 C2 C1 122.4(5)
C3 C2 C7 120.5(5)
C1 C2 C7 117.1(4)
C22 C21 C20 108.1(4)
C22 C21 C25 126.9(5)
C20 C21 C25 124.9(5)
C22 C21 Hf1 73.9(3)
C20 C21 Hf1 73.4(3)
C25 C21 Hf1 121.4(3)
C22 C23 C19 106.8(5)
C22 C23 C27 126.3(5)
C19 C23 C27 126.5(5)
C22 C23 Hf1 73.5(3)
C19 C23 Hf1 72.4(3)
C27 C23 Hf1 125.3(3)
C23 C27 H27A 109.2
C23 C27 H27B 109.1
H27A C27 H27B 109.5
C23 C27 H27C 110.1
H27A C27 H27C 109.5
H27B C27 H27C 109.5
C4 C5 C6 119.8(5)
C4 C5 H5 120.2
C6 C5 H5 120.0
C10 N2 Hf1 132.0(3)
C10 N2 H2 111.4
Hf1 N2 H2 116.1
C17 N3 C18 110.5(4)
C17 N3 C16 112.6(4)
C18 N3 C16 109.9(4)
C12 C11 C10 118.7(5)
C12 C11 C16 119.7(4)
C10 C11 C16 121.5(4)
N2 C10 C15 120.6(4)
N2 C10 C11 121.5(4)
C15 C10 C11 117.8(4)
C11 C12 C13 122.2(5)
C11 C12 H12 119.1
C13 C12 H12 118.7
N3 C16 C11 115.2(4)
N3 C16 H16A 108.1
C11 C16 H16A 107.9
N3 C16 H16B 108.7
C11 C16 H16B 109.1
H16A C16 H16B 107.5
C14 C15 C10 122.4(5)
C14 C15 H15 118.8
C10 C15 H15 118.8
C15 C14 C13 120.3(5)
C15 C14 H14 119.7
C13 C14 H14 120.1
C14 C13 C12 118.6(5)
C14 C13 H13 120.6
C12 C13 H13 120.9
N3 C18 H18A 109.1
N3 C18 H18B 109.7
H18A C18 H18B 109.5
N3 C18 H18C 109.6
H18A C18 H18C 109.5
H18B C18 H18C 109.5
N3 C17 H17A 109.6
N3 C17 H17B 109.1
H17A C17 H17B 109.5
N3 C17 H17C 109.7
H17A C17 H17C 109.5
H17B C17 H17C 109.5

loop_
_geom_bond_atom_site_label_1
_geom_bond_atom_site_label_2
_geom_bond_distance
Hf1 N2 2.055(4)
Hf1 C1 2.276(5)
Hf1 Cl1 2.4440(13)
Hf1 N1 2.463(4)
Hf1 C19 2.487(5)
Hf1 C20 2.500(5)
Hf1 C21 2.501(5)
Hf1 C22 2.510(5)
Hf1 C23 2.516(5)
C4 C3 1.377(8)
C4 C5 1.379(8)
C4 H4 0.9299
C19 C20 1.401(7)
C19 C23 1.418(7)
C19 H19 0.9300
C20 C21 1.422(7)
C20 C24 1.501(7)
C22 C23 1.409(7)
C22 C21 1.422(7)
C22 C26 1.510(7)
N1 C9 1.478(6)
N1 C7 1.489(6)
N1 C8 1.497(6)
C3 C2 1.400(7)
C3 H3 0.9301
C25 C21 1.507(7)
C25 H25A 0.9602
C25 H25B 0.9599
C25 H25C 0.9600
C8 H8A 0.9601
C8 H8B 0.9600
C8 H8C 0.9600
C1 C6 1.407(7)
C1 C2 1.413(7)
C26 H26A 0.9601
C26 H26B 0.9601
C26 H26C 0.9599
C6 C5 1.389(7)
C6 H6 0.9300
C7 C2 1.500(7)
C7 H7A 0.9700
C7 H7B 0.9701
C9 H9A 0.9600
C9 H9B 0.9600
C9 H9C 0.9600
C24 H24A 0.9600
C24 H24B 0.9600
C24 H24C 0.9599
C23 C27 1.489(7)
C27 H27A 0.9601
C27 H27B 0.9599
C27 H27C 0.9600
C5 H5 0.9301
N2 C10 1.392(6)
N2 H2 0.9474
N3 C17 1.447(7)
N3 C18 1.462(7)
N3 C16 1.464(6)
C11 C12 1.392(7)
C11 C10 1.419(6)
C11 C16 1.502(7)
C10 C15 1.399(7)
C12 C13 1.394(7)
C12 H12 0.9300
C16 H16A 0.9700
C16 H16B 0.9699
C15 C14 1.370(7)
C15 H15 0.9300
C14 C13 1.384(8)
C14 H14 0.9299
C13 H13 0.9300
C18 H18A 0.9600
C18 H18B 0.9601
C18 H18C 0.9600
C17 H17A 0.9599
C17 H17B 0.9601
C17 H17C 0.9599

loop_
_geom_hbond_atom_site_label_D
_geom_hbond_atom_site_label_H
_geom_hbond_atom_site_label_A
_geom_hbond_distance_DH
_geom_hbond_distance_HA
_geom_hbond_distance_DA
_geom_hbond_angle_DHA
N2 H2 N3 0.95 2.21 2.960(6) 135.9
